data_8105179
loop_
_publ_author_name
'Si, Xiang'
'Yan, Qiong'

_publ_section_title
;
 The crystal structure of
 dichlorido-(2-((4-phenyl-2H-1,2,3-triazol-2-yl)methyl)pyridine-\k2
 N,N&#x2032;)palladium(II), C14H12Cl2N4Pd
;
_journal_issue 2
_journal_name_full 'Zeitschrift f\"ur Kristallographie - New Crystal Structures'
_journal_page_first 205
_journal_page_last 206
_journal_paper_doi 10.1515/ncrs-2021-0449
_journal_volume 237
_journal_year 2022
_chemical_formula_sum 'C14 H12 Cl2 N4 Pd'
_chemical_formula_weight 413.58
_space_group_crystal_system monoclinic
_space_group_IT_number 14
_space_group_name_Hall '-P 2ybc'
_space_group_name_H-M_alt 'P 1 21/c 1'
_atom_sites_solution_hydrogens geom
_audit_creation_method SHELXL-2014/7
_cell_angle_alpha 90
_cell_angle_beta 92.163(4)
_cell_angle_gamma 90
_cell_formula_units_Z 4
_cell_length_a 11.990(3)
_cell_length_b 13.027(3)
_cell_length_c 9.730(2)
_cell_measurement_reflns_used 7195
_cell_measurement_temperature 296(2)
_cell_measurement_theta_max 31.07
_cell_measurement_theta_min 2.31
_cell_volume 1518.7(6)
_computing_cell_refinement 'Bruker SAINT'
_computing_data_collection 'Bruker APEX2'
_computing_data_reduction 'Bruker SAINT'
_computing_molecular_graphics 'Bruker SHELXTL'
_computing_publication_material 'Bruker SHELXTL'
_computing_structure_refinement 'SHELXL-2014/7 (Sheldrick, 2014)'
_computing_structure_solution 'SHELXS-97 (Sheldrick, 2008)'
_diffrn_ambient_temperature 296(2)
_diffrn_measured_fraction_theta_full 1.000
_diffrn_measured_fraction_theta_max 0.939
_diffrn_measurement_device_type 'Bruker APEX-II CCD'
_diffrn_measurement_method '\f and \w scans'
_diffrn_radiation_type MoK\a
_diffrn_radiation_wavelength 0.71073
_diffrn_reflns_av_R_equivalents 0.0300
_diffrn_reflns_av_unetI/netI 0.0319
_diffrn_reflns_Laue_measured_fraction_full 1.000
_diffrn_reflns_Laue_measured_fraction_max 0.939
_diffrn_reflns_limit_h_max 17
_diffrn_reflns_limit_h_min -17
_diffrn_reflns_limit_k_max 18
_diffrn_reflns_limit_k_min -18
_diffrn_reflns_limit_l_max 14
_diffrn_reflns_limit_l_min -14
_diffrn_reflns_number 16188
_diffrn_reflns_point_group_measured_fraction_full 1.000
_diffrn_reflns_point_group_measured_fraction_max 0.939
_diffrn_reflns_theta_full 25.242
_diffrn_reflns_theta_max 32.177
_diffrn_reflns_theta_min 1.700
_exptl_absorpt_coefficient_mu 1.571
_exptl_absorpt_correction_type none
_exptl_crystal_density_diffrn 1.809
_exptl_crystal_density_meas 0
_exptl_crystal_F_000 816
_exptl_crystal_size_max 0.120
_exptl_crystal_size_mid 0.110
_exptl_crystal_size_min 0.100
_refine_diff_density_max 0.461
_refine_diff_density_min -0.785
_refine_diff_density_rms 0.122
_refine_ls_extinction_coef .
_refine_ls_extinction_method none
_refine_ls_goodness_of_fit_ref 1.083
_refine_ls_hydrogen_treatment constr
_refine_ls_matrix_type full
_refine_ls_number_parameters 190
_refine_ls_number_reflns 5025
_refine_ls_number_restraints 0
_refine_ls_restrained_S_all 1.083
_refine_ls_R_factor_all 0.0381
_refine_ls_R_factor_gt 0.0290
_refine_ls_shift/su_max 0.001
_refine_ls_shift/su_mean 0.000
_refine_ls_structure_factor_coef Fsqd
_refine_ls_weighting_details 'w=1/[\s^2^(Fo^2^)+(0.0474P)^2^+0.0513P] where P=(Fo^2^+2Fc^2^)/3'
_refine_ls_weighting_scheme calc
_refine_ls_wR_factor_gt 0.0809
_refine_ls_wR_factor_ref 0.0856
_reflns_Friedel_coverage 0.000
_reflns_Friedel_fraction_full .
_reflns_Friedel_fraction_max .
_reflns_number_gt 4181
_reflns_number_total 5025
_reflns_threshold_expression 'I > 2\s(I)'
_cod_data_source_file suppl_j_ncrs-2021-0449_suppl.cif
_cod_data_source_block T
_cod_original_sg_symbol_H-M 'P 21/c'
_cod_database_code 8105179
_shelx_shelxl_version_number 2014/7
_shelx_space_group_comment
; 
The symmetry employed for this shelxl refinement is uniquely defined 
by the following loop, which should always be used as a source of 
symmetry information in preference to the above space-group names. 
They are only intended as comments. 
;
_shelx_estimated_absorpt_t_min 0.834
_shelx_estimated_absorpt_t_max 0.859

loop_
_space_group_symop_operation_xyz
'x, y, z'
'-x, y+1/2, -z+1/2'
'-x, -y, -z'
'x, -y-1/2, z-1/2'

loop_
_atom_site_label
_atom_site_type_symbol
_atom_site_fract_x
_atom_site_fract_y
_atom_site_fract_z
_atom_site_U_iso_or_equiv
_atom_site_adp_type
_atom_site_occupancy
_atom_site_site_symmetry_order
_atom_site_calc_flag
_atom_site_refinement_flags_posn
_atom_site_refinement_flags_adp
_atom_site_refinement_flags_occupancy
_atom_site_disorder_assembly
_atom_site_disorder_group
Pd1 Pd 0.60704(2) -0.07421(2) 0.08895(2) 0.02879(6) Uani 1 1 d . . . . .
C1 C 0.6630(2) 0.06725(17) 0.3230(2) 0.0344(4) Uani 1 1 d . . . . .
C2 C 0.6862(2) 0.0932(2) 0.4586(3) 0.0449(6) Uani 1 1 d . . . . .
H2 H 0.7155 0.1574 0.4806 0.054 Uiso 1 1 calc R U . . .
C3 C 0.6660(3) 0.0236(2) 0.5610(2) 0.0524(7) Uani 1 1 d . . . . .
H3 H 0.6801 0.0406 0.6529 0.063 Uiso 1 1 calc R U . . .
C4 C 0.6246(2) -0.0711(2) 0.5250(3) 0.0474(6) Uani 1 1 d . . . . .
H4 H 0.6115 -0.1197 0.5925 0.057 Uiso 1 1 calc R U . . .
C5 C 0.6026(2) -0.09382(19) 0.3890(2) 0.0388(5) Uani 1 1 d . . . . .
H5 H 0.5739 -0.1580 0.3653 0.047 Uiso 1 1 calc R U . . .
C6 C 0.6807(2) 0.14282(17) 0.2094(2) 0.0370(5) Uani 1 1 d . . . . .
H6A H 0.6093 0.1590 0.1644 0.044 Uiso 1 1 calc R U . . .
H6B H 0.7112 0.2058 0.2484 0.044 Uiso 1 1 calc R U . . .
C7 C 0.81577(19) 0.00852(18) -0.0483(2) 0.0362(5) Uani 1 1 d . . . . .
H7 H 0.8267 -0.0460 -0.1080 0.043 Uiso 1 1 calc R U . . .
C8 C 0.87645(19) 0.0987(2) -0.0425(2) 0.0377(5) Uani 1 1 d . . . . .
C9 C 0.9692(2) 0.1327(2) -0.1265(3) 0.0441(6) Uani 1 1 d . . . . .
C10 C 1.0053(3) 0.0721(2) -0.2321(3) 0.0551(7) Uani 1 1 d . . . . .
H10 H 0.9702 0.0099 -0.2518 0.066 Uiso 1 1 calc R U . . .
C11 C 1.0942(3) 0.1041(3) -0.3092(4) 0.0687(9) Uani 1 1 d . . . . .
H11 H 1.1190 0.0628 -0.3798 0.082 Uiso 1 1 calc R U . . .
C12 C 1.1451(3) 0.1958(3) -0.2816(4) 0.0733(10) Uani 1 1 d . . . . .
H12 H 1.2035 0.2176 -0.3348 0.088 Uiso 1 1 calc R U . . .
C13 C 1.1109(3) 0.2552(3) -0.1768(4) 0.0796(12) Uani 1 1 d . . . . .
H13 H 1.1475 0.3166 -0.1562 0.096 Uiso 1 1 calc R U . . .
C14 C 1.0213(3) 0.2246(3) -0.1001(4) 0.0641(8) Uani 1 1 d . . . . .
H14 H 0.9965 0.2668 -0.0304 0.077 Uiso 1 1 calc R U . . .
Cl1 Cl 0.45269(5) -0.16948(5) 0.12924(6) 0.04411(14) Uani 1 1 d . . . . .
Cl2 Cl 0.60899(5) -0.13591(5) -0.12937(6) 0.04178(13) Uani 1 1 d . . . . .
N1 N 0.62173(15) -0.02549(14) 0.28911(17) 0.0314(4) Uani 1 1 d . . . . .
N2 N 0.73950(15) 0.01351(14) 0.04603(18) 0.0320(4) Uani 1 1 d . . . . .
N3 N 0.75611(16) 0.10360(15) 0.10723(19) 0.0339(4) Uani 1 1 d . . . . .
N4 N 0.83624(17) 0.15799(16) 0.0569(2) 0.0399(4) Uani 1 1 d . . . . .

loop_
_atom_site_aniso_label
_atom_site_aniso_U_11
_atom_site_aniso_U_22
_atom_site_aniso_U_33
_atom_site_aniso_U_23
_atom_site_aniso_U_13
_atom_site_aniso_U_12
Pd1 0.03621(10) 0.02570(9) 0.02468(9) 0.00052(5) 0.00406(6) -0.00199(6)
C1 0.0372(11) 0.0360(11) 0.0301(10) -0.0036(8) 0.0044(8) 0.0051(9)
C2 0.0555(15) 0.0444(13) 0.0348(12) -0.0116(10) 0.0000(10) 0.0047(11)
C3 0.0670(18) 0.0640(18) 0.0262(11) -0.0056(11) 0.0011(11) 0.0113(14)
C4 0.0582(16) 0.0579(16) 0.0264(11) 0.0071(10) 0.0059(10) 0.0090(12)
C5 0.0471(13) 0.0394(12) 0.0302(10) 0.0042(9) 0.0075(9) 0.0036(9)
C6 0.0443(12) 0.0302(10) 0.0369(11) -0.0030(8) 0.0080(9) 0.0019(9)
C7 0.0403(11) 0.0378(11) 0.0310(10) -0.0020(8) 0.0068(9) -0.0003(9)
C8 0.0337(11) 0.0442(12) 0.0353(11) 0.0032(9) 0.0027(9) -0.0033(9)
C9 0.0344(11) 0.0542(15) 0.0439(13) 0.0101(11) 0.0036(9) -0.0038(10)
C10 0.0493(15) 0.0632(19) 0.0539(17) 0.0047(13) 0.0164(13) -0.0006(12)
C11 0.0539(17) 0.083(2) 0.071(2) 0.0143(18) 0.0296(15) 0.0106(16)
C12 0.0446(15) 0.087(3) 0.090(3) 0.029(2) 0.0252(16) 0.0011(16)
C13 0.062(2) 0.078(3) 0.100(3) 0.013(2) 0.020(2) -0.0261(19)
C14 0.0542(17) 0.066(2) 0.073(2) -0.0003(16) 0.0153(15) -0.0181(15)
Cl1 0.0495(3) 0.0429(3) 0.0400(3) 0.0079(2) 0.0024(2) -0.0153(3)
Cl2 0.0534(3) 0.0419(3) 0.0303(2) -0.0085(2) 0.0052(2) -0.0071(2)
N1 0.0372(9) 0.0324(9) 0.0248(8) 0.0004(7) 0.0029(7) 0.0013(7)
N2 0.0372(9) 0.0308(9) 0.0283(8) -0.0018(7) 0.0048(7) 0.0004(7)
N3 0.0372(9) 0.0303(8) 0.0344(9) -0.0012(7) 0.0048(7) -0.0035(7)
N4 0.0419(10) 0.0380(10) 0.0401(10) 0.0022(8) 0.0056(8) -0.0064(8)

loop_
_atom_type_symbol
_atom_type_description
_atom_type_scat_dispersion_real
_atom_type_scat_dispersion_imag
_atom_type_scat_source
C C 0.0033 0.0016 'International Tables Vol C Tables 4.2.6.8 and 6.1.1.4'
H H 0.0000 0.0000 'International Tables Vol C Tables 4.2.6.8 and 6.1.1.4'
N N 0.0061 0.0033 'International Tables Vol C Tables 4.2.6.8 and 6.1.1.4'
Cl Cl 0.1484 0.1585 'International Tables Vol C Tables 4.2.6.8 and 6.1.1.4'
Pd Pd -0.9988 1.0072 'International Tables Vol C Tables 4.2.6.8 and 6.1.1.4'

loop_
_geom_angle_atom_site_label_1
_geom_angle_atom_site_label_2
_geom_angle_atom_site_label_3
_geom_angle
_geom_angle_site_symmetry_1
_geom_angle_site_symmetry_3
N2 Pd1 N1 88.92(7) . .
N2 Pd1 Cl2 88.33(5) . .
N1 Pd1 Cl2 173.90(5) . .
N2 Pd1 Cl1 177.27(6) . .
N1 Pd1 Cl1 92.67(5) . .
Cl2 Pd1 Cl1 90.30(2) . .
N1 C1 C2 120.9(2) . .
N1 C1 C6 118.1(2) . .
C2 C1 C6 121.0(2) . .
C3 C2 C1 119.8(3) . .
C3 C2 H2 120.1 . .
C1 C2 H2 120.1 . .
C4 C3 C2 118.7(2) . .
C4 C3 H3 120.7 . .
C2 C3 H3 120.7 . .
C3 C4 C5 119.7(2) . .
C3 C4 H4 120.2 . .
C5 C4 H4 120.2 . .
N1 C5 C4 121.5(2) . .
N1 C5 H5 119.2 . .
C4 C5 H5 119.2 . .
N3 C6 C1 112.32(18) . .
N3 C6 H6A 109.1 . .
C1 C6 H6A 109.1 . .
N3 C6 H6B 109.1 . .
C1 C6 H6B 109.1 . .
H6A C6 H6B 107.9 . .
N2 C7 C8 107.9(2) . .
N2 C7 H7 126.1 . .
C8 C7 H7 126.1 . .
N4 C8 C7 108.4(2) . .
N4 C8 C9 121.7(2) . .
C7 C8 C9 129.8(2) . .
C14 C9 C10 119.1(3) . .
C14 C9 C8 120.5(3) . .
C10 C9 C8 120.4(3) . .
C9 C10 C11 120.0(3) . .
C9 C10 H10 120.0 . .
C11 C10 H10 120.0 . .
C12 C11 C10 120.2(4) . .
C12 C11 H11 119.9 . .
C10 C11 H11 119.9 . .
C13 C12 C11 120.1(3) . .
C13 C12 H12 119.9 . .
C11 C12 H12 119.9 . .
C12 C13 C14 120.2(3) . .
C12 C13 H13 119.9 . .
C14 C13 H13 119.9 . .
C9 C14 C13 120.4(3) . .
C9 C14 H14 119.8 . .
C13 C14 H14 119.8 . .
C1 N1 C5 119.3(2) . .
C1 N1 Pd1 122.00(14) . .
C5 N1 Pd1 118.10(16) . .
C7 N2 N3 105.01(18) . .
C7 N2 Pd1 133.48(16) . .
N3 N2 Pd1 120.99(13) . .
N4 N3 N2 114.33(18) . .
N4 N3 C6 123.31(19) . .
N2 N3 C6 121.87(18) . .
N3 N4 C8 104.34(19) . .

loop_
_geom_bond_atom_site_label_1
_geom_bond_atom_site_label_2
_geom_bond_distance
_geom_bond_site_symmetry_2
Pd1 N2 2.0131(18) .
Pd1 N1 2.0496(18) .
Pd1 Cl2 2.2722(7) .
Pd1 Cl1 2.2746(7) .
C1 N1 1.342(3) .
C1 C2 1.380(3) .
C1 C6 1.501(3) .
C2 C3 1.375(4) .
C2 H2 0.9300 .
C3 C4 1.370(4) .
C3 H3 0.9300 .
C4 C5 1.373(3) .
C4 H4 0.9300 .
C5 N1 1.344(3) .
C5 H5 0.9300 .
C6 N3 1.461(3) .
C6 H6A 0.9700 .
C6 H6B 0.9700 .
C7 N2 1.322(3) .
C7 C8 1.381(3) .
C7 H7 0.9300 .
C8 N4 1.342(3) .
C8 C9 1.472(3) .
C9 C14 1.371(4) .
C9 C10 1.378(4) .
C10 C11 1.390(4) .
C10 H10 0.9300 .
C11 C12 1.364(6) .
C11 H11 0.9300 .
C12 C13 1.356(5) .
C12 H12 0.9300 .
C13 C14 1.389(4) .
C13 H13 0.9300 .
C14 H14 0.9300 .
N2 N3 1.328(3) .
N3 N4 1.304(3) .

loop_
_geom_hbond_atom_site_label_D
_geom_hbond_atom_site_label_H
_geom_hbond_atom_site_label_A
_geom_hbond_distance_DH
_geom_hbond_distance_HA
_geom_hbond_distance_DA
_geom_hbond_angle_DHA
_geom_hbond_site_symmetry_A
C6 H6B Cl1 0.97 2.85 3.345(2) 113.0 2_655
C6 H6A Cl2 0.97 2.64 3.532(3) 152.4 3_655
C6 H6A Cl1 0.97 2.93 3.624(3) 129.6 3_655
C5 H5 Cl2 0.93 2.72 3.526(3) 145.9 4_556
C5 H5 Cl1 0.93 2.68 3.201(3) 116.5 .
C4 H4 Cl2 0.93 2.72 3.479(3) 139.9 1_556
C6 H6B Cl1 0.97 2.85 3.345(2) 113.0 2_655
C6 H6A Cl2 0.97 2.64 3.532(3) 152.4 3_655
C6 H6A Cl1 0.97 2.93 3.624(3) 129.6 3_655
C5 H5 Cl2 0.93 2.72 3.526(3) 145.9 4_556
C5 H5 Cl1 0.93 2.68 3.201(3) 116.5 .
C4 H4 Cl2 0.93 2.72 3.479(3) 139.9 1_556
C4 H4 Cl2 0.93 2.72 3.479(3) 139.9 1_556
C5 H5 Cl1 0.93 2.68 3.201(3) 116.5 .
C5 H5 Cl2 0.93 2.72 3.526(3) 145.9 4_556
C6 H6A Cl1 0.97 2.93 3.624(3) 129.6 3_655
C6 H6A Cl2 0.97 2.64 3.532(3) 152.4 3_655
C6 H6B Cl1 0.97 2.85 3.345(2) 113.0 2_655

loop_
_geom_torsion_atom_site_label_1
_geom_torsion_atom_site_label_2
_geom_torsion_atom_site_label_3
_geom_torsion_atom_site_label_4
_geom_torsion
_geom_torsion_site_symmetry_1
_geom_torsion_site_symmetry_2
_geom_torsion_site_symmetry_3
_geom_torsion_site_symmetry_4
N1 C1 C2 C3 -0.6(4) . . . .
C6 C1 C2 C3 178.0(2) . . . .
C1 C2 C3 C4 1.1(4) . . . .
C2 C3 C4 C5 -1.1(4) . . . .
C3 C4 C5 N1 0.6(4) . . . .
N1 C1 C6 N3 -58.3(3) . . . .
C2 C1 C6 N3 123.1(2) . . . .
N2 C7 C8 N4 0.3(3) . . . .
N2 C7 C8 C9 -178.9(2) . . . .
N4 C8 C9 C14 3.5(4) . . . .
C7 C8 C9 C14 -177.5(3) . . . .
N4 C8 C9 C10 -177.0(3) . . . .
C7 C8 C9 C10 2.1(4) . . . .
C14 C9 C10 C11 0.7(5) . . . .
C8 C9 C10 C11 -178.9(3) . . . .
C9 C10 C11 C12 -0.7(6) . . . .
C10 C11 C12 C13 1.5(6) . . . .
C11 C12 C13 C14 -2.2(6) . . . .
C10 C9 C14 C13 -1.4(5) . . . .
C8 C9 C14 C13 178.1(3) . . . .
C12 C13 C14 C9 2.2(6) . . . .
C2 C1 N1 C5 0.2(3) . . . .
C6 C1 N1 C5 -178.5(2) . . . .
C2 C1 N1 Pd1 -171.15(19) . . . .
C6 C1 N1 Pd1 10.2(3) . . . .
C4 C5 N1 C1 -0.2(4) . . . .
C4 C5 N1 Pd1 171.5(2) . . . .
C8 C7 N2 N3 -1.0(3) . . . .
C8 C7 N2 Pd1 170.57(16) . . . .
C7 N2 N3 N4 1.4(3) . . . .
Pd1 N2 N3 N4 -171.43(15) . . . .
C7 N2 N3 C6 173.7(2) . . . .
Pd1 N2 N3 C6 0.8(3) . . . .
C1 C6 N3 N4 -135.4(2) . . . .
C1 C6 N3 N2 53.0(3) . . . .
N2 N3 N4 C8 -1.2(3) . . . .
C6 N3 N4 C8 -173.4(2) . . . .
C7 C8 N4 N3 0.5(3) . . . .
C9 C8 N4 N3 179.8(2) . . . .
